data_4308197
loop_
_publ_author_name
'Tina Buni\<c'
'Melita Tram\<sek'
'Evgeny Goreshnik'
'Ga\<sper Tav\<car'
'Boris \<Zemva'

_publ_contact_author_address
;
Department of Inorganic Chemistry and Technology
Jozef Stefan Institute
Jamova 39 1000 Ljubljana
SLOVENIA 
;
_publ_contact_author_email evgeny.goreshnik@ijs.si
_publ_contact_author_fax '+38614773645 '
_publ_contact_author_name 'Goreshnik, Evgeny'
_publ_contact_author_phone +38614773155
_publ_section_title
;
Metal(II) Hexafluorophosphates(V) (M = Sr, Pb) Containing XeF2-Coordinated
Metal Ions [M(XeF2)3](PF6)2, [Pb3(XeF2)11](PF6)6, and [Sr3(XeF2)10](PF6)6
;
_journal_name_full 'Inorganic Chemistry'
_journal_page_first 5276
_journal_page_last 5282
_journal_paper_doi 10.1021/ic0702365
_journal_volume 46
_journal_year 2007
_chemical_formula_moiety 'F58 P6 Pb3 Xe11'
_chemical_formula_sum 'F58 P6 Pb3 Xe11'
_chemical_formula_weight 3353.69
_space_group_IT_number 12
_symmetry_cell_setting monoclinic
_symmetry_space_group_name_Hall '-C 2y'
_symmetry_space_group_name_H-M 'C 1 2/m 1'
_audit_creation_date 2006-05-18T12:19:41-00:00
_audit_creation_method 'WinGX routine CIF_UPDATE'
_cell_angle_alpha 90
_cell_angle_beta 104.374(9)
_cell_angle_gamma 90
_cell_formula_units_Z 2
_cell_length_a 13.01(3)
_cell_length_b 11.437(4)
_cell_length_c 18.487(7)
_cell_measurement_reflns_used 58
_cell_measurement_temperature 200
_cell_measurement_theta_max 29.41
_cell_measurement_theta_min 2.12
_cell_volume 2665(6)
_computing_cell_refinement 'CrystalClear (Rigaku Corporation, 1999)'
_computing_data_collection 'CrystalClear (Rigaku Corporation, 1999)'
_computing_data_reduction 'CrystalClear (Rigaku Corporation, 1999)'
_computing_publication_material
;
        teXsan for Windows version 1.06 (MSC, 1997-1999)
;
_computing_structure_refinement 'SHELXL-97 (Sheldrick, 1997)'
_computing_structure_solution
;
        SIR92 (Altomare, et. al. 1994)
;
_diffrn_measured_fraction_theta_full 0.951
_diffrn_measured_fraction_theta_max 0.789
_diffrn_measurement_device 'Mercury CCD'
_diffrn_measurement_method \w
_diffrn_radiation_type MoK\a
_diffrn_radiation_wavelength 0.71069
_diffrn_reflns_av_R_equivalents 0.0813
_diffrn_reflns_limit_h_max 10
_diffrn_reflns_limit_h_min -16
_diffrn_reflns_limit_k_max 14
_diffrn_reflns_limit_k_min -14
_diffrn_reflns_limit_l_max 16
_diffrn_reflns_limit_l_min -24
_diffrn_reflns_number 6131
_diffrn_reflns_theta_full 25
_diffrn_reflns_theta_max 29.32
_diffrn_reflns_theta_min 2.4
_diffrn_standards_decay_% 0
_diffrn_standards_interval_count 0
_diffrn_standards_number 0
_exptl_absorpt_coefficient_mu 16.729
_exptl_absorpt_correction_T_max 0.425
_exptl_absorpt_correction_T_min 0.215
_exptl_absorpt_correction_type multi-scan
_exptl_absorpt_process_details 'Blessing R.H., 1995'
_exptl_crystal_colour Colorless
_exptl_crystal_density_diffrn 4.18
_exptl_crystal_density_method 'not measured'
_exptl_crystal_description Chunk
_exptl_crystal_F_000 2904
_exptl_crystal_size_max 0.1
_exptl_crystal_size_mid 0.08
_exptl_crystal_size_min 0.05
_refine_diff_density_max 3.269
_refine_diff_density_min -2.493
_refine_ls_extinction_method none
_refine_ls_goodness_of_fit_ref 1.052
_refine_ls_matrix_type full
_refine_ls_number_constraints 0
_refine_ls_number_parameters 203
_refine_ls_number_reflns 3012
_refine_ls_number_restraints 0
_refine_ls_restrained_S_all 1.052
_refine_ls_R_factor_gt 0.0764
_refine_ls_shift/su_max 0
_refine_ls_structure_factor_coef Fsqd
_refine_ls_weighting_details 'calc w=1/[\s^2^(Fo^2^)+(0.0230P)^2^+168.4874P] where P=(Fo^2^+2Fc^2^)/3'
_refine_ls_weighting_scheme calc
_refine_ls_wR_factor_ref 0.1446
_reflns_number_gt 1667
_reflns_number_total 3012
_reflns_threshold_expression I>2\s(I)
_cod_data_source_file ic0702365-file001_1.cif
_cod_data_source_block '[Pb3(XeF2)11](PF6)6'
_cod_original_sg_symbol_H-M 'C 2/m'
_cod_database_code 4308197

loop_
_symmetry_equiv_pos_as_xyz
'x, y, z'
'x, -y, z'
'x+1/2, y+1/2, z'
'x+1/2, -y+1/2, z'
'-x, -y, -z'
'-x, y, -z'
'-x+1/2, -y+1/2, -z'
'-x+1/2, y+1/2, -z'

loop_
_atom_site_label
_atom_site_type_symbol
_atom_site_fract_x
_atom_site_fract_y
_atom_site_fract_z
_atom_site_U_iso_or_equiv
_atom_site_adp_type
_atom_site_occupancy
_atom_site_calc_flag
_atom_site_refinement_flags
_atom_site_disorder_group
_atom_site_disorder_assembly
Pb1 Pb 1 0.5 0.5 0.0257(4) Uani 1 d S . .
Pb2 Pb 0.87297(10) 0 0.13945(7) 0.0233(3) Uani 1 d S . .
Xe1 Xe 1 0 0.5 0.0522(10) Uani 1 d S . .
Xe2 Xe 1.25 0.25 0.5 0.0332(5) Uani 1 d S . .
Xe3 Xe 1.10354(11) 0.24304(14) 0.10162(7) 0.0293(4) Uani 1 d . . .
Xe4 Xe 0.92359(12) 0.28519(14) 0.29869(8) 0.0305(4) Uani 1 d . . .
P1 P 1.1443(8) 0 0.3057(5) 0.032(2) Uani 1 d S . .
P2 P 0.7015(7) 0 0.3029(4) 0.028(2) Uani 1 d S . .
P3 P 0.6707(8) 0 -0.0624(5) 0.041(3) Uani 1 d S . .
F1 F 1 0.169(2) 0.5 0.126(13) Uani 1 d S . .
F2 F 1.1346(13) 0.3671(14) 0.4694(8) 0.060(5) Uani 1 d . . .
F3A F 0.9784(10) 0.1335(12) 0.0762(6) 0.035(3) Uani 1 d . . .
F3B F 1.2283(11) 0.3516(14) 0.1245(7) 0.054(4) Uani 1 d . . .
F4A F 0.9130(11) 0.3695(14) 0.3911(7) 0.052(4) Uani 1 d . . .
F4B F 0.9335(11) 0.1989(13) 0.2078(6) 0.043(4) Uani 1 d . . .
F11 F 1.0824(14) 0 0.2185(9) 0.039(5) Uani 1 d S . .
F12 F 1.1468(13) 0.1371(14) 0.3049(8) 0.058(5) Uani 1 d . . .
F13 F 1.0301(17) 0 0.3255(11) 0.057(7) Uani 1 d S . .
F14 F 1.2551(15) 0 0.2826(10) 0.048(6) Uani 1 d S . .
F15 F 1.2048(15) 0 0.3932(10) 0.051(6) Uani 1 d S . .
F21 F 0.8024(16) 0 0.2644(10) 0.050(6) Uani 1 d S . .
F22 F 0.6488(17) -0.096(2) 0.2488(11) 0.132(10) Uani 1 d . . .
F23 F 0.7604(16) -0.089(2) 0.3594(11) 0.123(10) Uani 1 d . . .
F24 F 0.6021(14) 0 0.3413(9) 0.034(5) Uani 1 d S . .
F31 F 0.7839(14) 0 0.0014(10) 0.057(7) Uani 1 d S . .
F32 F 0.735(2) 0 -0.1234(11) 0.089(10) Uani 1 d S . .
F33 F 0.6129(18) 0 0.0022(14) 0.083(9) Uani 1 d S . .
F34 F 0.6729(15) 0.1382(15) -0.0601(11) 0.088(6) Uani 1 d . . .
F35 F 0.562(2) 0 -0.1232(15) 0.114(12) Uani 1 d S . .

loop_
_atom_site_aniso_label
_atom_site_aniso_U_11
_atom_site_aniso_U_22
_atom_site_aniso_U_33
_atom_site_aniso_U_23
_atom_site_aniso_U_13
_atom_site_aniso_U_12
Pb1 0.0219(10) 0.0318(11) 0.0230(10) 0 0.0045(7) 0
Pb2 0.0216(7) 0.0252(7) 0.0244(7) 0 0.0080(5) 0
Xe1 0.038(2) 0.064(3) 0.055(2) 0 0.0126(18) 0
Xe2 0.0282(12) 0.0406(14) 0.0336(12) 0.0055(11) 0.0127(9) 0.0107(11)
Xe3 0.0263(8) 0.0365(9) 0.0255(8) -0.0028(7) 0.0071(6) -0.0115(7)
Xe4 0.0296(8) 0.0347(9) 0.0261(8) -0.0077(7) 0.0047(6) 0.0005(7)
P1 0.034(6) 0.033(6) 0.026(5) 0 0.004(4) 0
P2 0.017(5) 0.044(6) 0.020(5) 0 0.001(3) 0
P3 0.035(6) 0.047(7) 0.036(6) 0 0.002(4) 0
F1 0.10(3) 0.011(14) 0.26(4) 0 0.04(2) 0
F2 0.074(12) 0.062(12) 0.054(9) 0.039(8) 0.033(8) 0.050(10)
F3A 0.031(8) 0.044(9) 0.028(7) -0.002(6) 0.006(6) -0.013(7)
F3B 0.044(10) 0.061(11) 0.053(9) -0.027(8) 0.004(7) -0.028(9)
F4A 0.049(10) 0.066(12) 0.036(8) -0.021(8) 0.005(7) 0.011(9)
F4B 0.038(9) 0.057(11) 0.034(8) -0.011(7) 0.011(6) -0.003(8)
F11 0.032(12) 0.047(14) 0.027(10) 0 -0.015(8) 0
F12 0.068(12) 0.036(10) 0.057(10) -0.009(8) -0.009(8) -0.008(9)
F13 0.049(15) 0.072(19) 0.060(14) 0 0.036(12) 0
F14 0.022(11) 0.064(16) 0.047(12) 0 -0.011(9) 0
F15 0.026(12) 0.085(19) 0.040(12) 0 0.006(9) 0
F21 0.038(13) 0.070(17) 0.055(13) 0 0.036(11) 0
F22 0.102(16) 0.18(2) 0.142(18) -0.129(17) 0.080(14) -0.084(16)
F23 0.092(15) 0.17(2) 0.134(16) 0.122(16) 0.071(13) 0.076(15)
F24 0.034(12) 0.039(13) 0.030(11) 0 0.007(8) 0
F31 0.015(11) 0.11(2) 0.038(12) 0 -0.001(9) 0
F32 0.11(2) 0.13(3) 0.033(14) 0 0.034(14) 0
F33 0.054(17) 0.11(2) 0.12(2) 0 0.076(16) 0
F34 0.098(16) 0.033(12) 0.143(17) 0.015(11) 0.046(13) 0.014(11)
F35 0.07(2) 0.10(3) 0.12(2) 0 -0.067(18) 0

loop_
_atom_type_symbol
_atom_type_description
_atom_type_scat_dispersion_real
_atom_type_scat_dispersion_imag
_atom_type_scat_source
Pb Pb -3.3944 10.1111 'International Tables Vol C Tables 4.2.6.8 and 6.1.1.4'
Xe Xe -0.4205 1.9578 'International Tables Vol C Tables 4.2.6.8 and 6.1.1.4'
P P 0.1023 0.0942 'International Tables Vol C Tables 4.2.6.8 and 6.1.1.4'
F F 0.0171 0.0103 'International Tables Vol C Tables 4.2.6.8 and 6.1.1.4'

loop_
_geom_angle_atom_site_label_1
_geom_angle_atom_site_label_2
_geom_angle_atom_site_label_3
_geom_angle
_geom_angle_site_symmetry_1
_geom_angle_site_symmetry_3
_geom_angle_publ_flag
F2 Pb1 F2 180.0(6) 2_565 6_756 ?
F2 Pb1 F2 75.3(8) 2_565 . ?
F2 Pb1 F2 104.7(8) 6_756 . ?
F2 Pb1 F2 104.7(8) 2_565 5_766 ?
F2 Pb1 F2 75.3(8) 6_756 5_766 ?
F2 Pb1 F2 180.000(4) . 5_766 ?
F2 Pb1 F4A 112.3(4) 2_565 . ?
F2 Pb1 F4A 67.7(4) 6_756 . ?
F2 Pb1 F4A 70.1(5) . . ?
F2 Pb1 F4A 109.9(5) 5_766 . ?
F2 Pb1 F4A 70.1(5) 2_565 2_565 ?
F2 Pb1 F4A 109.9(5) 6_756 2_565 ?
F2 Pb1 F4A 112.3(4) . 2_565 ?
F2 Pb1 F4A 67.7(4) 5_766 2_565 ?
F4A Pb1 F4A 72.1(7) . 2_565 ?
F2 Pb1 F4A 67.7(4) 2_565 5_766 ?
F2 Pb1 F4A 112.3(4) 6_756 5_766 ?
F2 Pb1 F4A 109.9(5) . 5_766 ?
F2 Pb1 F4A 70.1(5) 5_766 5_766 ?
F4A Pb1 F4A 180.000(2) . 5_766 ?
F4A Pb1 F4A 107.9(7) 2_565 5_766 ?
F2 Pb1 F4A 109.9(5) 2_565 6_756 ?
F2 Pb1 F4A 70.1(5) 6_756 6_756 ?
F2 Pb1 F4A 67.7(4) . 6_756 ?
F2 Pb1 F4A 112.3(4) 5_766 6_756 ?
F4A Pb1 F4A 107.9(7) . 6_756 ?
F4A Pb1 F4A 180.0(4) 2_565 6_756 ?
F4A Pb1 F4A 72.1(7) 5_766 6_756 ?
F3B Pb2 F3B 85.6(8) 3_445 4_455 ?
F3B Pb2 F3A 91.1(5) 3_445 2 ?
F3B Pb2 F3A 147.2(4) 4_455 2 ?
F3B Pb2 F3A 147.2(4) 3_445 . ?
F3B Pb2 F3A 91.1(5) 4_455 . ?
F3A Pb2 F3A 74.4(6) 2 . ?
F3B Pb2 F31 75.2(4) 3_445 . ?
F3B Pb2 F31 75.2(4) 4_455 . ?
F3A Pb2 F31 72.4(4) 2 . ?
F3A Pb2 F31 72.4(4) . . ?
F3B Pb2 F4B 140.3(4) 3_445 . ?
F3B Pb2 F4B 65.9(5) 4_455 . ?
F3A Pb2 F4B 127.9(4) 2 . ?
F3A Pb2 F4B 64.3(4) . . ?
F31 Pb2 F4B 119.5(3) . . ?
F3B Pb2 F4B 65.9(5) 3_445 2 ?
F3B Pb2 F4B 140.3(4) 4_455 2 ?
F3A Pb2 F4B 64.3(4) 2 2 ?
F3A Pb2 F4B 127.9(4) . 2 ?
F31 Pb2 F4B 119.5(3) . 2 ?
F4B Pb2 F4B 120.1(6) . 2 ?
F3B Pb2 F21 71.7(4) 3_445 . ?
F3B Pb2 F21 71.7(4) 4_455 . ?
F3A Pb2 F21 137.6(3) 2 . ?
F3A Pb2 F21 137.6(3) . . ?
F31 Pb2 F21 134.3(6) . . ?
F4B Pb2 F21 73.3(3) . . ?
F4B Pb2 F21 73.3(3) 2 . ?
F1 Xe1 F1 180.000(3) 5_756 . ?
F2 Xe2 F2 180.000(4) 7_756 . ?
F3B Xe3 F3A 178.7(5) . . ?
F4B Xe4 F4A 179.0(6) . . ?
F12 P1 F12 177.2(15) . 2 ?
F12 P1 F14 88.6(7) . . ?
F12 P1 F14 88.6(7) 2 . ?
F12 P1 F11 89.8(6) . . ?
F12 P1 F11 89.8(6) 2 . ?
F14 P1 F11 89.6(10) . . ?
F12 P1 F15 90.2(6) . . ?
F12 P1 F15 90.2(6) 2 . ?
F14 P1 F15 91.2(10) . . ?
F11 P1 F15 179.2(12) . . ?
F12 P1 F13 91.4(7) . . ?
F12 P1 F13 91.4(7) 2 . ?
F14 P1 F13 177.7(11) . . ?
F11 P1 F13 88.1(11) . . ?
F15 P1 F13 91.1(11) . . ?
F23 P2 F23 84(2) 2 . ?
F23 P2 F22 175.6(15) 2 . ?
F23 P2 F22 91.9(14) . . ?
F23 P2 F22 91.9(14) 2 2 ?
F23 P2 F22 175.6(15) . 2 ?
F22 P2 F22 92(2) . 2 ?
F23 P2 F24 91.1(9) 2 . ?
F23 P2 F24 91.1(9) . . ?
F22 P2 F24 90.5(9) . . ?
F22 P2 F24 90.5(9) 2 . ?
F23 P2 F21 88.7(9) 2 . ?
F23 P2 F21 88.7(9) . . ?
F22 P2 F21 89.6(9) . . ?
F22 P2 F21 89.6(9) 2 . ?
F24 P2 F21 179.8(11) . . ?
F32 P3 F33 176.7(15) . . ?
F32 P3 F35 91.5(16) . . ?
F33 P3 F35 91.8(17) . . ?
F32 P3 F34 90.6(8) . 2 ?
F33 P3 F34 89.3(8) . 2 ?
F35 P3 F34 91.5(8) . 2 ?
F32 P3 F34 90.6(8) . . ?
F33 P3 F34 89.3(8) . . ?
F35 P3 F34 91.5(8) . . ?
F34 P3 F34 176.7(17) 2 . ?
F32 P3 F31 88.6(13) . . ?
F33 P3 F31 88.1(13) . . ?
F35 P3 F31 179.9(16) . . ?
F34 P3 F31 88.5(8) 2 . ?
F34 P3 F31 88.5(8) . . ?
Xe2 F2 Pb1 150.7(7) . . ?
Xe3 F3A Pb2 140.2(5) . . ?
Xe3 F3B Pb2 173.2(8) . 3 ?
Xe4 F4A Pb1 148.4(7) . . ?
Xe4 F4B Pb2 139.9(6) . . ?
P2 F21 Pb2 148.6(12) . . ?
P3 F31 Pb2 146.1(11) . . ?

loop_
_geom_bond_atom_site_label_1
_geom_bond_atom_site_label_2
_geom_bond_distance
_geom_bond_site_symmetry_2
_geom_bond_publ_flag
Pb1 F2 2.488(14) 2_565 ?
Pb1 F2 2.488(14) 6_756 ?
Pb1 F2 2.488(14) . ?
Pb1 F2 2.488(14) 5_766 ?
Pb1 F4A 2.536(13) . ?
Pb1 F4A 2.536(13) 2_565 ?
Pb1 F4A 2.536(13) 5_766 ?
Pb1 F4A 2.536(13) 6_756 ?
Pb2 F3B 2.498(14) 3_445 ?
Pb2 F3B 2.498(14) 4_455 ?
Pb2 F3A 2.525(13) 2 ?
Pb2 F3A 2.525(13) . ?
Pb2 F31 2.528(17) . ?
Pb2 F4B 2.626(14) . ?
Pb2 F4B 2.626(14) 2 ?
Pb2 F21 2.688(17) . ?
Xe1 F1 1.93(3) 5_756 ?
Xe1 F1 1.93(3) . ?
Xe2 F2 1.986(14) 7_756 ?
Xe2 F2 1.986(14) . ?
Xe3 F3B 2.004(14) . ?
Xe3 F3A 2.015(13) . ?
Xe4 F4B 1.980(12) . ?
Xe4 F4A 1.996(12) . ?
P1 F12 1.568(16) . ?
P1 F12 1.568(16) 2 ?
P1 F14 1.60(2) . ?
P1 F11 1.613(18) . ?
P1 F15 1.61(2) . ?
P1 F13 1.62(2) . ?
P2 F23 1.523(17) 2 ?
P2 F23 1.523(17) . ?
P2 F22 1.531(17) . ?
P2 F22 1.531(17) 2 ?
P2 F24 1.62(2) . ?
P2 F21 1.642(19) . ?
P3 F32 1.56(2) . ?
P3 F33 1.56(2) . ?
P3 F35 1.57(2) . ?
P3 F34 1.581(18) 2 ?
P3 F34 1.581(18) . ?
P3 F31 1.643(19) . ?
F3B Pb2 2.498(14) 3 ?
